data_1557845
loop_
_publ_author_name
'Jost, Maximilian'
'Richter, Roman-Malte'
'Balmer, Markus'
'Peters, Bertram'
'Dankert, Fabian'
'von H\"anisch, Carsten'

_publ_section_title
;
 Coordination polymers of alkali metal cyclosiloxazanides with one- and
 two-dimensional structures.
;
_journal_issue 18
_journal_name_full 'Dalton transactions (Cambridge, England : 2003)'
_journal_page_first 5787
_journal_page_last 5790
_journal_paper_doi 10.1039/d0dt01060j
_journal_volume 49
_journal_year 2020
_chemical_formula_moiety 'C8 H24 Cs N O Si4'
_chemical_formula_sum 'C8 H24 Cs N O Si4'
_chemical_formula_weight 395.55
_space_group_crystal_system monoclinic
_space_group_IT_number 14
_space_group_name_Hall '-P 2ybc'
_space_group_name_H-M_alt 'P 1 21/c 1'
_atom_sites_solution_hydrogens geom
_atom_sites_solution_primary iterative
_audit_creation_date 2019-07-04
_audit_creation_method
;
Olex2 1.2
(compiled 2018.05.29 svn.r3508 for OlexSys, GUI svn.r5506)
;
_audit_update_record
;
2020-03-30 deposited with the CCDC.	2020-04-08 downloaded from the CCDC.
;
_cell_angle_alpha 90
_cell_angle_beta 110.183(3)
_cell_angle_gamma 90
_cell_formula_units_Z 4
_cell_length_a 8.9537(3)
_cell_length_b 17.4898(5)
_cell_length_c 12.2613(4)
_cell_measurement_reflns_used 19085
_cell_measurement_temperature 100.0
_cell_measurement_theta_max 72.480
_cell_measurement_theta_min 4.599
_cell_volume 1802.20(10)
_computing_data_collection 'STOE X-AREA'
_computing_molecular_graphics 'Olex2 (Dolomanov et al., 2009)'
_computing_publication_material 'Olex2 (Dolomanov et al., 2009) and MS-Word'
_computing_structure_refinement 'ShelXL (Sheldrick, 2015)'
_computing_structure_solution 'olex2.solve (Bourhis et al., 2015)'
_diffrn_ambient_temperature 100.0
_diffrn_measured_fraction_theta_full 0.999
_diffrn_measured_fraction_theta_max 0.999
_diffrn_measurement_device_type Stadi-Cu
_diffrn_measurement_method '\w scans'
_diffrn_radiation_type CuK\a
_diffrn_radiation_wavelength 1.54186
_diffrn_reflns_av_R_equivalents 0.1412
_diffrn_reflns_av_unetI/netI 0.0878
_diffrn_reflns_Laue_measured_fraction_full 0.999
_diffrn_reflns_Laue_measured_fraction_max 0.999
_diffrn_reflns_limit_h_max 11
_diffrn_reflns_limit_h_min -10
_diffrn_reflns_limit_k_max 20
_diffrn_reflns_limit_k_min -21
_diffrn_reflns_limit_l_max 15
_diffrn_reflns_limit_l_min -11
_diffrn_reflns_number 19085
_diffrn_reflns_point_group_measured_fraction_full 0.999
_diffrn_reflns_point_group_measured_fraction_max 0.999
_diffrn_reflns_theta_full 67.686
_diffrn_reflns_theta_max 72.480
_diffrn_reflns_theta_min 4.599
_exptl_absorpt_coefficient_mu 18.442
_exptl_absorpt_correction_T_max 0.0699
_exptl_absorpt_correction_T_min 0.0062
_exptl_absorpt_correction_type sphere
_exptl_absorpt_process_details 'X-Area LANA 1.68.2.0 (STOE, 2016)'
_exptl_crystal_colour colourless
_exptl_crystal_colour_primary colourless
_exptl_crystal_density_diffrn 1.458
_exptl_crystal_description block
_exptl_crystal_F_000 792
_exptl_crystal_size_max 0.057
_exptl_crystal_size_mid 0.023
_exptl_crystal_size_min 0.0083
_exptl_crystal_size_rad 0.079
_refine_diff_density_max 1.846
_refine_diff_density_min -1.624
_refine_diff_density_rms 0.215
_refine_ls_extinction_coef 0.0019(3)
_refine_ls_extinction_expression Fc^*^=kFc[1+0.001xFc^2^\l^3^/sin(2\q)]^-1/4^
_refine_ls_extinction_method 'SHELXL-2016/6 (Sheldrick 2016)'
_refine_ls_goodness_of_fit_ref 0.948
_refine_ls_hydrogen_treatment constr
_refine_ls_matrix_type full
_refine_ls_number_parameters 145
_refine_ls_number_reflns 3569
_refine_ls_number_restraints 0
_refine_ls_restrained_S_all 0.948
_refine_ls_R_factor_all 0.1115
_refine_ls_R_factor_gt 0.0932
_refine_ls_shift/su_max 0.000
_refine_ls_shift/su_mean 0.000
_refine_ls_structure_factor_coef Fsqd
_refine_ls_weighting_details 'w=1/[\s^2^(Fo^2^)+(0.1612P)^2^] where P=(Fo^2^+2Fc^2^)/3'
_refine_ls_weighting_scheme calc
_refine_ls_wR_factor_gt 0.2423
_refine_ls_wR_factor_ref 0.2507
_reflns_Friedel_coverage 0.000
_reflns_number_gt 2276
_reflns_number_total 3569
_reflns_threshold_expression 'I > 2\s(I)'
_cod_data_source_file d0dt01060j2.cif
_cod_data_source_block mj375
_cod_depositor_comments 'Adding full bibliography for 1557842--1557846.cif.'
_cod_database_code 1557845
_shelx_shelxl_version_number 2016/6
_shelx_space_group_comment
;
The symmetry employed for this shelxl refinement is uniquely defined
by the following loop, which should always be used as a source of
symmetry information in preference to the above space-group names.
They are only intended as comments.
;
_shelx_estimated_absorpt_t_max 0.862
_shelx_estimated_absorpt_t_min 0.420
_olex2_refinement_description
;
1. Fixed Uiso
 At 1.5 times of:
  All C(H,H,H) groups
2.a Idealised Me refined as rotating group:
 C6(H6A,H6B,H6C), C2(H2A,H2B,H2C), C8(H8A,H8B,H8C), C5(H5A,H5B,H5C), C4(H4A,
 H4B,H4C), C3(H3A,H3B,H3C), C1(H1A,H1B,H1C), C7(H7A,H7B,H7C)
;
_olex2_submission_special_instructions 'No special instructions were received'

loop_
_space_group_symop_operation_xyz
'x, y, z'
'-x, y+1/2, -z+1/2'
'-x, -y, -z'
'x, -y-1/2, z-1/2'

loop_
_atom_site_label
_atom_site_type_symbol
_atom_site_fract_x
_atom_site_fract_y
_atom_site_fract_z
_atom_site_U_iso_or_equiv
_atom_site_adp_type
_atom_site_occupancy
_atom_site_site_symmetry_order
_atom_site_calc_flag
_atom_site_refinement_flags_posn
_atom_site_refinement_flags_adp
_atom_site_refinement_flags_occupancy
_atom_site_disorder_assembly
_atom_site_disorder_group
Cs1 Cs 0.49522(8) 0.38853(4) 0.40645(6) 0.0644(3) Uani 1 1 d . . . . .
Si1 Si 0.3313(4) 0.42235(17) 0.6626(3) 0.0607(7) Uani 1 1 d . . . . .
Si3 Si 0.6925(4) 0.41947(17) 0.7427(3) 0.0607(7) Uani 1 1 d . . . . .
Si2 Si 0.3359(4) 0.32491(18) 0.7995(3) 0.0630(8) Uani 1 1 d . . . . .
Si4 Si 0.6987(4) 0.32374(19) 0.8819(3) 0.0643(8) Uani 1 1 d . . . . .
O1 O 0.5176(8) 0.2850(4) 0.8515(7) 0.0633(19) Uani 1 1 d . . . . .
N1 N 0.5093(10) 0.4389(5) 0.6497(8) 0.058(2) Uani 1 1 d . . . . .
C6 C 0.8300(14) 0.3846(7) 0.6669(12) 0.069(3) Uani 1 1 d . . . . .
H6A H 0.937788 0.379200 0.723502 0.103 Uiso 1 1 calc GR . . . .
H6B H 0.831028 0.421581 0.607015 0.103 Uiso 1 1 calc GR . . . .
H6C H 0.792775 0.335013 0.630541 0.103 Uiso 1 1 calc GR . . . .
C2 C 0.1774(15) 0.3909(7) 0.5212(12) 0.075(3) Uani 1 1 d . . . . .
H2A H 0.204858 0.339930 0.500630 0.112 Uiso 1 1 calc GR . . . .
H2B H 0.174753 0.427215 0.459759 0.112 Uiso 1 1 calc GR . . . .
H2C H 0.072619 0.389074 0.529813 0.112 Uiso 1 1 calc GR . . . .
C8 C 0.8323(14) 0.2426(7) 0.8788(13) 0.074(3) Uani 1 1 d . . . . .
H8A H 0.789287 0.215912 0.804258 0.112 Uiso 1 1 calc GR . . . .
H8B H 0.839356 0.207058 0.942164 0.112 Uiso 1 1 calc GR . . . .
H8C H 0.938596 0.262352 0.888506 0.112 Uiso 1 1 calc GR . . . .
C5 C 0.8067(15) 0.5052(7) 0.8267(11) 0.076(3) Uani 1 1 d . . . . .
H5A H 0.747275 0.528056 0.872252 0.114 Uiso 1 1 calc GR . . . .
H5B H 0.820249 0.543165 0.772025 0.114 Uiso 1 1 calc GR . . . .
H5C H 0.911434 0.488535 0.879004 0.114 Uiso 1 1 calc GR . . . .
C4 C 0.1983(13) 0.2449(6) 0.7325(12) 0.069(3) Uani 1 1 d . . . . .
H4A H 0.095710 0.265588 0.682779 0.104 Uiso 1 1 calc GR . . . .
H4B H 0.182724 0.213361 0.793744 0.104 Uiso 1 1 calc GR . . . .
H4C H 0.244024 0.213553 0.685617 0.104 Uiso 1 1 calc GR . . . .
C3 C 0.2887(16) 0.3605(9) 0.9281(11) 0.078(3) Uani 1 1 d . . . . .
H3A H 0.354991 0.405106 0.961268 0.116 Uiso 1 1 calc GR . . . .
H3B H 0.310159 0.319994 0.986740 0.116 Uiso 1 1 calc GR . . . .
H3C H 0.176152 0.374968 0.903479 0.116 Uiso 1 1 calc GR . . . .
C1 C 0.2374(15) 0.5092(8) 0.7043(12) 0.077(3) Uani 1 1 d . . . . .
H1A H 0.142041 0.493741 0.720643 0.116 Uiso 1 1 calc GR . . . .
H1B H 0.207947 0.546083 0.640190 0.116 Uiso 1 1 calc GR . . . .
H1C H 0.313551 0.532889 0.773764 0.116 Uiso 1 1 calc GR . . . .
C7 C 0.7620(19) 0.3607(8) 1.0334(12) 0.082(4) Uani 1 1 d . . . . .
H7A H 0.870009 0.381441 1.055207 0.123 Uiso 1 1 calc GR . . . .
H7B H 0.760324 0.319001 1.086313 0.123 Uiso 1 1 calc GR . . . .
H7C H 0.688873 0.401177 1.038365 0.123 Uiso 1 1 calc GR . . . .

loop_
_atom_site_aniso_label
_atom_site_aniso_U_11
_atom_site_aniso_U_22
_atom_site_aniso_U_33
_atom_site_aniso_U_23
_atom_site_aniso_U_13
_atom_site_aniso_U_12
Cs1 0.0649(5) 0.0609(4) 0.0610(5) -0.0011(3) 0.0134(3) -0.0006(3)
Si1 0.0534(15) 0.0624(15) 0.0606(17) 0.0026(13) 0.0126(14) -0.0004(12)
Si3 0.0577(15) 0.0607(15) 0.0555(16) 0.0026(12) 0.0092(14) 0.0009(12)
Si2 0.0573(16) 0.0652(16) 0.0636(19) 0.0064(14) 0.0171(14) 0.0031(13)
Si4 0.0593(17) 0.0672(17) 0.0592(18) 0.0043(13) 0.0112(14) -0.0003(13)
O1 0.052(4) 0.063(4) 0.066(5) 0.009(3) 0.008(4) -0.001(3)
N1 0.046(4) 0.062(4) 0.062(5) 0.001(4) 0.016(4) -0.003(3)
C6 0.053(6) 0.083(8) 0.067(7) -0.001(6) 0.016(5) 0.000(5)
C2 0.063(7) 0.082(8) 0.068(8) -0.006(6) 0.007(6) -0.009(5)
C8 0.059(6) 0.074(7) 0.090(9) 0.010(6) 0.025(6) 0.010(5)
C5 0.075(7) 0.069(7) 0.074(8) -0.009(6) 0.013(6) -0.003(6)
C4 0.061(6) 0.060(6) 0.073(7) -0.004(5) 0.005(6) -0.011(5)
C3 0.077(8) 0.101(9) 0.050(6) 0.002(6) 0.015(6) 0.005(7)
C1 0.068(7) 0.081(8) 0.083(9) 0.002(7) 0.027(7) 0.012(6)
C7 0.099(10) 0.079(8) 0.067(8) -0.010(6) 0.028(8) -0.011(7)

loop_
_atom_type_symbol
_atom_type_description
_atom_type_scat_dispersion_real
_atom_type_scat_dispersion_imag
_atom_type_scat_source
C C 0.0181 0.0091 'International Tables Vol C Tables 4.2.6.8 and 6.1.1.4'
H H 0.0000 0.0000 'International Tables Vol C Tables 4.2.6.8 and 6.1.1.4'
Cs Cs -0.7457 7.9052 'International Tables Vol C Tables 4.2.6.8 and 6.1.1.4'
N N 0.0311 0.0180 'International Tables Vol C Tables 4.2.6.8 and 6.1.1.4'
O O 0.0492 0.0322 'International Tables Vol C Tables 4.2.6.8 and 6.1.1.4'
Si Si 0.2541 0.3302 'International Tables Vol C Tables 4.2.6.8 and 6.1.1.4'

loop_
_geom_angle_atom_site_label_1
_geom_angle_atom_site_label_2
_geom_angle_atom_site_label_3
_geom_angle
_geom_angle_site_symmetry_1
_geom_angle_site_symmetry_3
_geom_angle_publ_flag
N1 Cs1 O1 120.2(2) . 4_565 ?
N1 Cs1 O1 153.5(3) 3_666 4_565 ?
N1 Cs1 N1 85.9(3) . 3_666 ?
Si2 Si1 Cs1 148.75(14) . 3_666 ?
N1 Si1 Cs1 50.7(3) . 3_666 ?
N1 Si1 Si2 113.8(4) . . ?
N1 Si1 C2 112.3(6) . . ?
N1 Si1 C1 114.3(6) . . ?
C2 Si1 Cs1 105.6(4) . 3_666 ?
C2 Si1 Si2 105.5(4) . . ?
C2 Si1 C1 103.4(6) . . ?
C1 Si1 Cs1 67.8(5) . 3_666 ?
C1 Si1 Si2 106.6(5) . . ?
Si4 Si3 Cs1 147.03(15) . 3_666 ?
N1 Si3 Cs1 49.3(3) . 3_666 ?
N1 Si3 Si4 113.9(4) . . ?
N1 Si3 C6 112.5(5) . . ?
N1 Si3 C5 115.1(5) . . ?
C6 Si3 Cs1 107.2(4) . 3_666 ?
C6 Si3 Si4 105.7(4) . . ?
C6 Si3 C5 101.6(6) . . ?
C5 Si3 Cs1 69.0(4) . 3_666 ?
C5 Si3 Si4 106.9(5) . . ?
Si1 Si2 Cs1 143.73(15) . 4_566 ?
O1 Si2 Cs1 46.2(3) . 4_566 ?
O1 Si2 Si1 110.1(3) . . ?
O1 Si2 C4 105.2(5) . . ?
O1 Si2 C3 106.8(5) . . ?
C4 Si2 Cs1 63.6(4) . 4_566 ?
C4 Si2 Si1 112.3(5) . . ?
C4 Si2 C3 108.3(7) . . ?
C3 Si2 Cs1 101.0(5) . 4_566 ?
C3 Si2 Si1 113.6(5) . . ?
Si3 Si4 Cs1 140.54(13) . 4_566 ?
O1 Si4 Cs1 41.2(3) . 4_566 ?
O1 Si4 Si3 110.1(3) . . ?
O1 Si4 C8 105.5(5) . . ?
O1 Si4 C7 107.5(6) . . ?
C8 Si4 Cs1 68.0(4) . 4_566 ?
C8 Si4 Si3 112.1(5) . . ?
C7 Si4 Cs1 103.1(5) . 4_566 ?
C7 Si4 Si3 113.3(5) . . ?
C7 Si4 C8 107.9(7) . . ?
Si2 O1 Cs1 111.0(3) . 4_566 ?
Si4 O1 Cs1 118.2(3) . 4_566 ?
Si4 O1 Si2 130.7(5) . . ?
Cs1 N1 Cs1 94.1(3) . 3_666 ?
Si1 N1 Cs1 108.6(4) . . ?
Si1 N1 Cs1 104.4(4) . 3_666 ?
Si3 N1 Cs1 106.5(4) . 3_666 ?
Si3 N1 Cs1 107.7(4) . . ?
Si3 N1 Si1 129.6(6) . . ?
Si4 C8 Cs1 85.7(4) . 4_566 ?
Si3 C5 Cs1 82.2(4) . 3_666 ?
Si2 C4 Cs1 89.1(4) . 4_566 ?
Si1 C1 Cs1 83.2(4) . 3_666 ?

loop_
_geom_bond_atom_site_label_1
_geom_bond_atom_site_label_2
_geom_bond_distance
_geom_bond_site_symmetry_2
_geom_bond_publ_flag
Cs1 O1 3.130(7) 4_565 ?
Cs1 N1 3.071(10) . ?
Cs1 N1 3.093(9) 3_666 ?
Si1 Si2 2.382(5) . ?
Si1 N1 1.680(9) . ?
Si1 C2 1.887(13) . ?
Si1 C1 1.891(13) . ?
Si3 Si4 2.378(5) . ?
Si3 N1 1.678(9) . ?
Si3 C6 1.881(13) . ?
Si3 C5 1.905(12) . ?
Si2 O1 1.680(7) . ?
Si2 C4 1.858(11) . ?
Si2 C3 1.874(14) . ?
Si4 O1 1.676(7) . ?
Si4 C8 1.865(12) . ?
Si4 C7 1.860(14) . ?
